data_4100422
loop_
_publ_author_name
'Song, Qiuling'
.
'Lebeis, Christopher W.'
.
'Shen, Xianfeng'
.
'Ho, Douglas M.'
.
'Pascal Jr., Robert A.'
.

_publ_section_title
;
1,2-Bis[4-(4-formylphenyl)phenyl]-3,4,5,6-tetraphenylbenzene
Ethyl Acetate Disolvate
;
_journal_name_full 'Journal of the American Chemical Society'
_journal_year 2005
_chemical_formula_iupac 'C56 H38 O2 . 2(C4 H8 O2)'
_chemical_formula_moiety 'C56 H38 O2, 2(C4 H8 O2)'
_chemical_formula_structural 'C56 H38 O2 . 2(C4 H8 O2)'
_chemical_formula_sum 'C64 H54 O6'
_chemical_formula_weight 919.07
_chemical_melting_point 542.1(10)
_space_group_IT_number 15
_symmetry_cell_setting monoclinic
_symmetry_space_group_name_Hall '-C 2yc'
_symmetry_space_group_name_H-M 'C 1 2/c 1'
_cell_angle_alpha 90.00
_cell_angle_beta 95.872(1)
_cell_angle_gamma 90.00
_cell_formula_units_Z 4
_cell_length_a 11.6499(2)
_cell_length_b 19.9833(3)
_cell_length_c 20.8163(3)
_cell_measurement_temperature 200(2)
_cell_volume 4820.68(13)
_diffrn_ambient_temperature 200(2)
_exptl_crystal_density_diffrn 1.266
_cod_depositor_comments
;
The following automatic conversions were performed:
'_symmetry_cell_setting' value 'Monoclinic' changed to 'monoclinic'
according to '/home/saulius/struct/CIF-dictionaries/cif_core.dic'
dictionary named 'cif_core.dic' version 2.4.1 from 2010-06-29.

Automatic conversion script
Id: cif_fix_enum 1527 2010-12-29 10:47:43Z saulius 

The following automatic conversions were performed:

'_chemical_melting_point' value '268-270\%' was changed to
'542.1(10)' - it was converted from degrees Celsius(C) to Kelvins(K),
the average value was taken and precision was estimated.

Automatic conversion script
Id: cif_fix_values 1646 2011-03-28 12:23:43Z adriana 
;
_cod_original_sg_symbol_H-M 'C 2/c'
_cod_database_code 4100422

loop_
_symmetry_equiv_pos_as_xyz
'x, y, z'
'-x, y, -z+1/2'
'x+1/2, y+1/2, z'
'-x+1/2, y+1/2, -z+1/2'
'-x, -y, -z'
'x, -y, z-1/2'
'-x+1/2, -y+1/2, -z'
'x+1/2, -y+1/2, z-1/2'

loop_
_atom_site_aniso_label
_atom_site_aniso_U_11
_atom_site_aniso_U_22
_atom_site_aniso_U_33
_atom_site_aniso_U_23
_atom_site_aniso_U_13
_atom_site_aniso_U_12
C1 0.0383(13) 0.0424(14) 0.0597(14) 0.0020(11) 0.0059(10) 0.0012(10)
C2 0.0383(13) 0.0468(15) 0.057(2) 0.0002(11) 0.0069(11) 0.0028(10)
C3 0.0422(14) 0.0450(15) 0.0581(14) -0.0023(11) 0.0062(10) 0.0017(10)
C4 0.0451(14) 0.0404(14) 0.0538(14) -0.0015(10) 0.0083(11) 0.0011(11)
C5 0.0430(14) 0.059(2) 0.062(2) 0.0127(12) 0.0097(12) 0.0053(12)
C6 0.0427(14) 0.059(2) 0.059(2) 0.0063(13) 0.0089(11) -0.0038(12)
C7 0.0482(15) 0.0390(14) 0.078(2) 0.0013(12) 0.0126(12) -0.0003(11)
C8 0.045(2) 0.045(2) 0.115(2) 0.0133(15) 0.0080(15) 0.0056(12)
C9 0.0433(14) 0.0424(15) 0.092(2) 0.0069(13) 0.0157(13) -0.0005(11)
C10 0.049(2) 0.044(2) 0.098(2) 0.0037(14) 0.0097(15) 0.0027(12)
C11 0.062(2) 0.050(2) 0.072(2) 0.0095(13) 0.0099(14) 0.0069(13)
C12 0.062(2) 0.057(2) 0.076(2) 0.0095(14) 0.0077(14) -0.0009(14)
C13 0.061(2) 0.048(2) 0.121(3) 0.007(2) 0.016(2) -0.0007(14)
C14 0.083(3) 0.057(2) 0.256(6) 0.040(3) 0.065(3) 0.019(2)
C15 0.076(2) 0.054(2) 0.236(5) 0.031(3) 0.071(3) 0.011(2)
C16 0.072(2) 0.051(2) 0.130(3) 0.008(2) 0.018(2) -0.0020(15)
O17 0.092(2) 0.0589(13) 0.086(2) -0.0004(10) 0.0093(13) -0.0119(11)
C18 0.0498(15) 0.0399(14) 0.059(2) -0.0008(11) 0.0094(12) 0.0030(11)
C19 0.064(2) 0.054(2) 0.062(2) -0.0050(12) 0.0069(14) 0.0082(13)
C20 0.104(3) 0.057(2) 0.061(2) -0.0045(14) 0.010(2) 0.011(2)
C21 0.129(3) 0.076(2) 0.074(2) 0.003(2) 0.046(2) 0.017(2)
C22 0.081(2) 0.146(4) 0.098(3) 0.008(3) 0.045(2) 0.029(2)
C23 0.057(2) 0.115(3) 0.078(2) 0.008(2) 0.019(2) 0.018(2)
C24 0.0520(15) 0.0418(15) 0.066(2) 0.0010(12) 0.0175(13) 0.0011(12)
C25 0.067(2) 0.049(2) 0.076(2) -0.0078(14) 0.0115(15) -0.0004(13)
C26 0.095(2) 0.054(2) 0.090(2) -0.016(2) 0.025(2) -0.009(2)
C27 0.111(3) 0.052(2) 0.093(2) -0.003(2) 0.037(2) 0.023(2)
C28 0.095(2) 0.075(2) 0.098(3) 0.004(2) 0.025(2) 0.039(2)
C29 0.066(2) 0.062(2) 0.078(2) 0.0009(15) 0.0137(15) 0.0181(14)

loop_
_atom_site_label
_atom_site_type_symbol
_atom_site_fract_x
_atom_site_fract_y
_atom_site_fract_z
_atom_site_U_iso_or_equiv
_atom_site_thermal_displace_type
_atom_site_occupancy
_atom_site_calc_flag
_atom_site_refinement_flags
_atom_site_disorder_group
C1 C 0.5223(2) 0.23761(12) 0.71967(12) 0.0467(6) Uani 1 d . .
C2 C 0.5455(2) 0.17691(12) 0.68996(12) 0.0472(7) Uani 1 d . .
C3 C 0.5241(2) 0.11570(12) 0.72031(12) 0.0484(6) Uani 1 d . .
C4 C 0.5447(2) 0.30234(12) 0.68708(11) 0.0462(6) Uani 1 d . .
C5 C 0.6559(2) 0.32241(13) 0.67822(13) 0.0544(7) Uani 1 d . .
H5 H 0.7189 0.29455 0.69351 0.065 Uiso 1 calc R .
C6 C 0.6775(2) 0.38159(13) 0.64787(12) 0.0533(7) Uani 1 d . .
H6 H 0.7550 0.39420 0.64369 0.064 Uiso 1 calc R .
C7 C 0.5879(2) 0.42335(12) 0.62318(13) 0.0546(7) Uani 1 d . .
C8 C 0.4768(2) 0.40332(13) 0.6339(2) 0.0684(8) Uani 1 d . .
H8 H 0.4133 0.43117 0.6193 0.082 Uiso 1 calc R .
C9 C 0.4565(2) 0.34455(13) 0.66482(14) 0.0588(7) Uani 1 d . .
H9 H 0.3794 0.33276 0.67102 0.071 Uiso 1 calc R .
C10 C 0.6107(2) 0.48553(13) 0.5873(2) 0.0636(8) Uani 1 d . .
C11 C 0.7071(2) 0.49253(14) 0.55430(14) 0.0613(7) Uani 1 d . .
H11 H 0.7590 0.45592 0.55357 0.074 Uiso 1 calc R .
C12 C 0.7307(2) 0.55019(14) 0.52260(14) 0.0647(8) Uani 1 d . .
H12 H 0.7993 0.55313 0.50171 0.078 Uiso 1 calc R .
C13 C 0.6572(3) 0.60347(14) 0.5206(2) 0.0760(9) Uani 1 d . .
C14 C 0.5579(3) 0.5961(2) 0.5493(3) 0.129(2) Uani 1 d . .
H14 H 0.5027 0.6312 0.5461 0.155 Uiso 1 calc R .
C15 C 0.5356(3) 0.5385(2) 0.5831(3) 0.118(2) Uani 1 d . .
H15 H 0.4667 0.5358 0.6037 0.142 Uiso 1 calc R .
C16 C 0.6803(3) 0.6666(2) 0.4887(2) 0.0838(10) Uani 1 d . .
H16 H 0.6244 0.7010 0.4900 0.101 Uiso 1 calc R .
O17 O 0.7628(2) 0.67901(10) 0.46104(11) 0.0788(7) Uani 1 d . .
C18 C 0.5899(2) 0.17631(11) 0.62512(12) 0.0494(7) Uani 1 d . .
C19 C 0.5165(3) 0.18876(13) 0.57026(13) 0.0599(7) Uani 1 d . .
H19 H 0.4375 0.19777 0.57426 0.072 Uiso 1 calc R .
C20 C 0.5543(3) 0.18850(15) 0.51008(15) 0.0740(9) Uani 1 d . .
H20 H 0.5018 0.19712 0.47304 0.089 Uiso 1 calc R .
C21 C 0.6674(4) 0.1759(2) 0.5035(2) 0.0906(12) Uani 1 d . .
H21 H 0.6946 0.1768 0.4620 0.109 Uiso 1 calc R .
C22 C 0.7412(4) 0.1619(2) 0.5568(2) 0.1060(13) Uani 1 d . .
H22 H 0.8196 0.1517 0.5521 0.127 Uiso 1 calc R .
C23 C 0.7038(3) 0.1622(2) 0.6176(2) 0.0825(10) Uani 1 d . .
H23 H 0.7565 0.1528 0.6544 0.099 Uiso 1 calc R .
C24 C 0.5570(2) 0.05127(12) 0.69084(13) 0.0525(7) Uani 1 d . .
C25 C 0.4997(3) 0.02681(14) 0.63482(14) 0.0638(8) Uani 1 d . .
H25 H 0.4352 0.05059 0.61455 0.077 Uiso 1 calc R .
C26 C 0.5344(3) -0.0321(2) 0.6074(2) 0.0787(9) Uani 1 d . .
H26 H 0.4934 -0.0486 0.5689 0.094 Uiso 1 calc R .
C27 C 0.6276(3) -0.0665(2) 0.6357(2) 0.0838(10) Uani 1 d . .
H27 H 0.6522 -0.1065 0.6165 0.101 Uiso 1 calc R .
C28 C 0.6861(3) -0.0429(2) 0.6922(2) 0.0881(11) Uani 1 d . .
H28 H 0.7507 -0.0668 0.7120 0.106 Uiso 1 calc R .
C29 C 0.6510(3) 0.01510(15) 0.71995(15) 0.0683(8) Uani 1 d . .
H29 H 0.6909 0.03068 0.75918 0.082 Uiso 1 calc R .

loop_
_geom_bond_atom_site_label_1
_geom_bond_atom_site_label_2
_geom_bond_distance
_geom_bond_site_symmetry_2
_geom_bond_publ_flag
C1 C2 1.400(3) . yes
C1 C1 1.414(5) 2_656 yes
C1 C4 1.496(3) . yes
C2 C3 1.411(3) . yes
C2 C18 1.494(4) . yes
C3 C3 1.409(5) 2_656 yes
C3 C24 1.493(3) . yes
C4 C9 1.374(4) . yes
C4 C5 1.386(3) . yes
C5 C6 1.376(4) . yes
C5 H5 0.95 . ?
C6 C7 1.393(4) . yes
C6 H6 0.95 . ?
C7 C8 1.395(4) . yes
C7 C10 1.487(4) . yes
C8 C9 1.372(4) . yes
C8 H8 0.95 . ?
C9 H9 0.95 . ?
C10 C15 1.371(4) . yes
C10 C11 1.383(4) . yes
C11 C12 1.370(4) . yes
C11 H11 0.95 . ?
C12 C13 1.364(4) . yes
C12 H12 0.95 . ?
C13 C14 1.363(5) . yes
C13 C16 1.464(4) . yes
C14 C15 1.386(5) . yes
C14 H14 0.95 . ?
C15 H15 0.95 . ?
C16 O17 1.196(4) . yes
C16 H16 0.95 . ?
C18 C19 1.377(4) . yes
C18 C23 1.381(4) . yes
C19 C20 1.370(4) . yes
C19 H19 0.95 . ?
C20 C21 1.362(5) . yes
C20 H20 0.95 . ?
C21 C22 1.363(6) . yes
C21 H21 0.95 . ?
C22 C23 1.380(5) . yes
C22 H22 0.95 . ?
C23 H23 0.95 . ?
C24 C25 1.373(4) . yes
C24 C29 1.397(4) . yes
C25 C26 1.387(4) . yes
C25 H25 0.95 . ?
C26 C27 1.366(5) . yes
C26 H26 0.95 . ?
C27 C28 1.381(5) . yes
C27 H27 0.95 . ?
C28 C29 1.376(4) . yes
C28 H28 0.95 . ?
C29 H29 0.95 . ?
